data_1504709
loop_
_publ_author_name
'Chung, Cheol K.'
'Grubbs, Robert H.'

_publ_section_title
;
 Olefin metathesis catalyst: stabilization effect of backbone
 substitutions of N-heterocyclic carbene.
;
_journal_issue 13
_journal_name_full 'Organic letters'
_journal_page_first 2693
_journal_page_last 2696
_journal_paper_doi 10.1021/ol800824h
_journal_volume 10
_journal_year 2008
_chemical_formula_moiety 'C30 H36 Cl2 N2 O Ru'
_chemical_formula_sum 'C30 H36 Cl2 N2 O Ru'
_chemical_formula_weight 612.58
_chemical_name_systematic
;

 ?

;
_space_group_IT_number 14
_symmetry_cell_setting monoclinic
_symmetry_space_group_name_Hall '-P 2ybc'
_symmetry_space_group_name_H-M 'P 1 21/c 1'
_audit_creation_method SHELXL-97
_cell_angle_alpha 90.00
_cell_angle_beta 97.1270(10)
_cell_angle_gamma 90.00
_cell_formula_units_Z 4
_cell_length_a 9.5479(3)
_cell_length_b 15.7574(5)
_cell_length_c 18.9019(6)
_cell_measurement_reflns_used 95235
_cell_measurement_temperature 100(2)
_cell_measurement_theta_max 52.95
_cell_measurement_theta_min 2.51
_cell_volume 2821.82(15)
_computing_cell_refinement 'Bruker SAINT-Plus v7.34A'
_computing_data_collection 'Bruker APEX2 v2.1-0'
_computing_data_reduction 'Bruker SAINT-Plus v7.34A'
_computing_molecular_graphics 'Bruker XP v5.1'
_computing_publication_material 'Bruker XCIF 2008'
_computing_structure_refinement 'SHELXL-97 (Sheldrick, 2008)'
_computing_structure_solution 'SHELXS-97 (Sheldrick, 2008)'
_diffrn_ambient_temperature 100(2)
_diffrn_measured_fraction_theta_full 0.981
_diffrn_measured_fraction_theta_max 0.872
_diffrn_measurement_device_type 'Bruker KAPPA APEX II'
_diffrn_measurement_method '\w scans; 18 settings'
_diffrn_radiation_monochromator graphite
_diffrn_radiation_source 'fine-focus sealed tube'
_diffrn_radiation_type MoK\a
_diffrn_radiation_wavelength 0.71073
_diffrn_reflns_av_R_equivalents 0.0484
_diffrn_reflns_av_sigmaI/netI 0.0368
_diffrn_reflns_limit_h_max 20
_diffrn_reflns_limit_h_min -19
_diffrn_reflns_limit_k_max 35
_diffrn_reflns_limit_k_min -33
_diffrn_reflns_limit_l_max 38
_diffrn_reflns_limit_l_min -38
_diffrn_reflns_number 170605
_diffrn_reflns_theta_full 33.1
_diffrn_reflns_theta_max 53.24
_diffrn_reflns_theta_min 2.15
_exptl_absorpt_coefficient_mu 0.770
_exptl_absorpt_correction_type none
_exptl_crystal_colour 'Dark green'
_exptl_crystal_density_diffrn 1.442
_exptl_crystal_density_method 'not measured'
_exptl_crystal_description Block
_exptl_crystal_F_000 1264
_exptl_crystal_size_max 0.22
_exptl_crystal_size_mid 0.22
_exptl_crystal_size_min 0.19
_refine_diff_density_max 1.788
_refine_diff_density_min -1.614
_refine_diff_density_rms 0.094
_refine_ls_extinction_method none
_refine_ls_goodness_of_fit_ref 1.690
_refine_ls_number_parameters 332
_refine_ls_number_reflns 29561
_refine_ls_number_restraints 0
_refine_ls_restrained_S_all 1.690
_refine_ls_R_factor_all 0.0504
_refine_ls_R_factor_gt 0.0308
_refine_ls_shift/su_max 0.009
_refine_ls_shift/su_mean 0.000
_refine_ls_structure_factor_coef Fsqd
_refine_ls_weighting_details w=1/s^2^(Fo^2^)
_refine_ls_weighting_scheme sigma
_refine_ls_wR_factor_gt 0.0510
_refine_ls_wR_factor_ref 0.0520
_reflns_number_gt 21856
_reflns_number_total 29561
_reflns_threshold_expression >2sigma(I)
_cod_data_source_file ol800824h-file003.cif
_cod_data_source_block 19
_cod_depositor_comments
;
The following automatic conversions were performed:

'_symmetry_cell_setting' value 'Monoclinic' changed to 'monoclinic'
according to /home/saulius/struct/CIF-dictionaries/cif_core.dic
dictionary named 'cif_core.dic' version 2.4.1 from
2010-06-29.

'_refine_ls_weighting_scheme' value 'Sigma' changed to
'sigma' according to
/home/saulius/struct/CIF-dictionaries/cif_core.dic dictionary named
'cif_core.dic' version 2.4.1 from 2010-06-29.

Automatic conversion script
Id: cif_fix_values 1715 2011-07-08 13:25:40Z adriana 
;
_cod_original_sg_symbol_H-M P2(1)/c
_cod_database_code 1504709

loop_
_symmetry_equiv_pos_as_xyz
'x, y, z'
'-x, y+1/2, -z+1/2'
'-x, -y, -z'
'x, -y-1/2, z-1/2'

loop_
_atom_site_label
_atom_site_type_symbol
_atom_site_fract_x
_atom_site_fract_y
_atom_site_fract_z
_atom_site_U_iso_or_equiv
_atom_site_adp_type
_atom_site_occupancy
_atom_site_symmetry_multiplicity
_atom_site_calc_flag
_atom_site_refinement_flags
Ru1 Ru 0.263828(4) 0.710399(3) 0.911849(3) 0.01124(1) Uani 1 1 d .
Cl1 Cl 0.478493(14) 0.743877(11) 0.981887(10) 0.01881(3) Uani 1 1 d .
Cl2 Cl 0.100227(16) 0.674842(10) 0.813876(9) 0.01855(3) Uani 1 1 d .
O1 O 0.33200(5) 0.57315(3) 0.91973(3) 0.01981(9) Uani 1 1 d .
N1 N 0.24610(5) 0.87516(3) 0.84523(3) 0.01455(9) Uani 1 1 d .
N2 N 0.14081(5) 0.88464(3) 0.94044(3) 0.01401(8) Uani 1 1 d .
C1 C 0.20891(5) 0.83059(4) 0.90137(3) 0.01170(9) Uani 1 1 d .
C2 C 0.22216(7) 0.96837(4) 0.85099(4) 0.01680(11) Uani 1 1 d .
C3 C 0.11935(7) 0.96861(4) 0.90729(4) 0.01893(11) Uani 1 1 d .
H3A H 0.1426 1.0144 0.9427 0.023 Uiso 1 1 calc R
H3B H 0.0207 0.9758 0.8849 0.023 Uiso 1 1 calc R
C4 C 0.15746(9) 1.00658(5) 0.78072(4) 0.02500(14) Uani 1 1 d .
H4A H 0.2255 1.0034 0.7460 0.038 Uiso 1 1 calc R
H4B H 0.1330 1.0661 0.7881 0.038 Uiso 1 1 calc R
H4C H 0.0721 0.9749 0.7627 0.038 Uiso 1 1 calc R
C5 C 0.36153(8) 1.01125(5) 0.87943(5) 0.02747(15) Uani 1 1 d .
H5A H 0.3993 0.9853 0.9249 0.041 Uiso 1 1 calc R
H5B H 0.3453 1.0719 0.8866 0.041 Uiso 1 1 calc R
H5C H 0.4293 1.0041 0.8450 0.041 Uiso 1 1 calc R
C6 C 0.32781(6) 0.84130(4) 0.79328(4) 0.01497(10) Uani 1 1 d .
C7 C 0.26488(6) 0.82935(4) 0.72387(4) 0.01813(11) Uani 1 1 d .
H7 H 0.1676 0.8420 0.7116 0.022 Uiso 1 1 calc R
C8 C 0.34336(7) 0.79902(5) 0.67220(4) 0.02046(12) Uani 1 1 d .
H8 H 0.3005 0.7923 0.6244 0.025 Uiso 1 1 calc R
C9 C 0.48466(7) 0.77845(5) 0.69038(4) 0.02389(14) Uani 1 1 d .
H9 H 0.5380 0.7565 0.6553 0.029 Uiso 1 1 calc R
C10 C 0.54760(7) 0.78996(6) 0.75957(4) 0.02741(15) Uani 1 1 d .
H10 H 0.6443 0.7757 0.7718 0.033 Uiso 1 1 calc R
C11 C 0.47044(7) 0.82233(5) 0.81174(4) 0.02194(13) Uani 1 1 d .
H11 H 0.5145 0.8313 0.8590 0.026 Uiso 1 1 calc R
C12 C 0.06329(6) 0.86023(4) 0.99717(3) 0.01244(9) Uani 1 1 d .
C13 C 0.12797(6) 0.86657(4) 1.06713(3) 0.01316(9) Uani 1 1 d .
C14 C 0.05614(6) 0.83501(4) 1.12157(4) 0.01493(10) Uani 1 1 d .
H14 H 0.0992 0.8381 1.1696 0.018 Uiso 1 1 calc R
C15 C -0.07807(6) 0.79903(4) 1.10656(4) 0.01599(10) Uani 1 1 d .
C16 C -0.14281(6) 0.79851(4) 1.03656(4) 0.01649(11) Uani 1 1 d .
H16 H -0.2362 0.7771 1.0266 0.020 Uiso 1 1 calc R
C17 C -0.07437(6) 0.82857(4) 0.98065(4) 0.01476(10) Uani 1 1 d .
C18 C 0.27370(6) 0.90417(5) 1.08389(4) 0.01923(12) Uani 1 1 d .
H18A H 0.3414 0.8699 1.0612 0.029 Uiso 1 1 calc R
H18B H 0.3007 0.9046 1.1356 0.029 Uiso 1 1 calc R
H18C H 0.2736 0.9624 1.0657 0.029 Uiso 1 1 calc R
C19 C -0.15100(8) 0.76064(5) 1.16518(4) 0.02428(14) Uani 1 1 d .
H19A H -0.2170 0.8020 1.1812 0.036 Uiso 1 1 calc R
H19B H -0.0805 0.7451 1.2053 0.036 Uiso 1 1 calc R
H19C H -0.2029 0.7098 1.1472 0.036 Uiso 1 1 calc R
C20 C -0.14394(7) 0.82156(5) 0.90502(4) 0.02248(13) Uani 1 1 d .
H20A H -0.2386 0.7974 0.9047 0.034 Uiso 1 1 calc R
H20B H -0.0874 0.7847 0.8779 0.034 Uiso 1 1 calc R
H20C H -0.1512 0.8781 0.8832 0.034 Uiso 1 1 calc R
C21 C 0.16547(6) 0.67356(4) 0.98342(4) 0.01403(9) Uani 1 1 d .
H21 H 0.1036 0.7107 1.0041 0.017 Uiso 1 1 calc R
C22 C 0.18411(6) 0.58686(4) 1.00759(4) 0.01627(10) Uani 1 1 d .
C23 C 0.11581(7) 0.55355(4) 1.06297(4) 0.02077(12) Uani 1 1 d .
H23 H 0.0558 0.5888 1.0867 0.025 Uiso 1 1 calc R
C24 C 0.13537(9) 0.46920(5) 1.08344(5) 0.02801(16) Uani 1 1 d .
H24 H 0.0883 0.4465 1.1206 0.034 Uiso 1 1 calc R
C25 C 0.22474(9) 0.41854(5) 1.04873(5) 0.03207(18) Uani 1 1 d .
H25 H 0.2384 0.3610 1.0629 0.038 Uiso 1 1 calc R
C26 C 0.29447(9) 0.44955(5) 0.99404(5) 0.02895(16) Uani 1 1 d .
H26 H 0.3558 0.4142 0.9712 0.035 Uiso 1 1 calc R
C27 C 0.27259(7) 0.53339(4) 0.97342(4) 0.01944(12) Uani 1 1 d .
C28 C 0.39175(9) 0.52190(5) 0.86588(5) 0.03065(17) Uani 1 1 d .
H28 H 0.4615 0.4807 0.8903 0.037 Uiso 1 1 calc R
C29 C 0.46723(9) 0.58325(7) 0.82227(6) 0.0362(2) Uani 1 1 d .
H29A H 0.3983 0.6216 0.7962 0.054 Uiso 1 1 calc R
H29B H 0.5167 0.5516 0.7883 0.054 Uiso 1 1 calc R
H29C H 0.5356 0.6163 0.8540 0.054 Uiso 1 1 calc R
C30 C 0.27534(12) 0.47345(6) 0.82092(6) 0.0420(2) Uani 1 1 d .
H30A H 0.2223 0.4397 0.8521 0.063 Uiso 1 1 calc R
H30B H 0.3171 0.4357 0.7880 0.063 Uiso 1 1 calc R
H30C H 0.2116 0.5137 0.7936 0.063 Uiso 1 1 calc R

loop_
_atom_site_aniso_label
_atom_site_aniso_U_11
_atom_site_aniso_U_22
_atom_site_aniso_U_33
_atom_site_aniso_U_23
_atom_site_aniso_U_13
_atom_site_aniso_U_12
Ru1 0.01196(2) 0.01090(1) 0.01104(2) -0.00009(2) 0.00211(1) 0.00140(1)
Cl1 0.01314(5) 0.02215(7) 0.02041(8) -0.00093(5) -0.00079(5) 0.00156(5)
Cl2 0.02237(6) 0.01978(6) 0.01286(7) -0.00092(5) -0.00034(5) -0.00391(5)
O1 0.0235(2) 0.01379(18) 0.0227(3) -0.00163(17) 0.00529(18) 0.00479(15)
N1 0.01719(19) 0.01372(19) 0.0138(2) 0.00298(16) 0.00626(17) 0.00255(15)
N2 0.01781(19) 0.01140(18) 0.0138(2) 0.00168(15) 0.00594(17) 0.00213(15)
C1 0.01137(18) 0.0129(2) 0.0110(2) 0.00101(17) 0.00199(17) 0.00052(15)
C2 0.0218(2) 0.0129(2) 0.0166(3) 0.00266(19) 0.0060(2) 0.00128(19)
C3 0.0258(3) 0.0129(2) 0.0198(3) 0.0034(2) 0.0094(2) 0.0043(2)
C4 0.0367(4) 0.0200(3) 0.0190(4) 0.0064(2) 0.0059(3) 0.0079(3)
C5 0.0276(3) 0.0228(3) 0.0327(5) -0.0020(3) 0.0068(3) -0.0072(3)
C6 0.0152(2) 0.0165(2) 0.0142(3) 0.00240(19) 0.00597(19) 0.00094(18)
C7 0.0167(2) 0.0214(3) 0.0165(3) 0.0000(2) 0.0028(2) 0.0006(2)
C8 0.0216(3) 0.0263(3) 0.0137(3) -0.0012(2) 0.0027(2) -0.0007(2)
C9 0.0195(3) 0.0361(4) 0.0175(3) -0.0039(3) 0.0078(2) 0.0006(2)
C10 0.0161(2) 0.0479(5) 0.0190(4) -0.0035(3) 0.0050(2) 0.0053(3)
C11 0.0160(2) 0.0359(4) 0.0142(3) -0.0011(3) 0.0027(2) 0.0041(2)
C12 0.01342(19) 0.0120(2) 0.0126(3) 0.00051(17) 0.00439(18) 0.00149(16)
C13 0.01308(19) 0.0129(2) 0.0139(3) -0.00075(18) 0.00307(18) -0.00023(16)
C14 0.0166(2) 0.0162(2) 0.0122(3) -0.00009(19) 0.00271(19) -0.00124(18)
C15 0.0166(2) 0.0157(2) 0.0169(3) -0.00061(19) 0.0066(2) -0.00182(18)
C16 0.0129(2) 0.0180(3) 0.0190(3) -0.0024(2) 0.00387(19) -0.00113(17)
C17 0.0134(2) 0.0158(2) 0.0150(3) -0.00163(19) 0.00138(19) 0.00171(17)
C18 0.0159(2) 0.0232(3) 0.0185(3) -0.0010(2) 0.0018(2) -0.0054(2)
C19 0.0262(3) 0.0259(3) 0.0224(4) 0.0016(3) 0.0098(3) -0.0083(2)
C20 0.0201(3) 0.0288(3) 0.0174(3) -0.0017(3) -0.0023(2) 0.0001(2)
C21 0.0157(2) 0.0127(2) 0.0135(3) 0.00093(18) 0.00120(19) 0.00066(17)
C22 0.0200(2) 0.0127(2) 0.0150(3) 0.00177(19) -0.0023(2) -0.00167(18)
C23 0.0272(3) 0.0189(3) 0.0150(3) 0.0035(2) -0.0022(2) -0.0065(2)
C24 0.0405(4) 0.0215(3) 0.0193(4) 0.0080(3) -0.0075(3) -0.0124(3)
C25 0.0463(4) 0.0143(3) 0.0315(5) 0.0075(3) -0.0112(3) -0.0036(3)
C26 0.0377(4) 0.0130(3) 0.0339(5) 0.0019(3) -0.0043(3) 0.0048(2)
C27 0.0237(3) 0.0125(2) 0.0209(3) 0.0012(2) -0.0017(2) 0.00193(19)
C28 0.0381(4) 0.0242(3) 0.0306(5) -0.0066(3) 0.0083(3) 0.0140(3)
C29 0.0334(4) 0.0453(5) 0.0323(5) -0.0057(4) 0.0138(3) 0.0122(4)
C30 0.0647(6) 0.0226(4) 0.0381(6) -0.0134(4) 0.0038(5) 0.0026(4)

loop_
_atom_type_symbol
_atom_type_description
_atom_type_scat_dispersion_real
_atom_type_scat_dispersion_imag
_atom_type_scat_source
C C 0.0033 0.0016 'International Tables Vol C Tables 4.2.6.8 and 6.1.1.4'
H H 0.0000 0.0000 'International Tables Vol C Tables 4.2.6.8 and 6.1.1.4'
N N 0.0061 0.0033 'International Tables Vol C Tables 4.2.6.8 and 6.1.1.4'
O O 0.0106 0.0060 'International Tables Vol C Tables 4.2.6.8 and 6.1.1.4'
Cl Cl 0.1484 0.1585 'International Tables Vol C Tables 4.2.6.8 and 6.1.1.4'
Ru Ru -1.2594 0.8363 'International Tables Vol C Tables 4.2.6.8 and 6.1.1.4'

loop_
_geom_angle_atom_site_label_1
_geom_angle_atom_site_label_2
_geom_angle_atom_site_label_3
_geom_angle
_geom_angle_publ_flag
C21 Ru1 C1 102.96(2) yes
C21 Ru1 O1 79.51(2) yes
C1 Ru1 O1 177.51(2) yes
C21 Ru1 Cl2 98.94(2) yes
C1 Ru1 Cl2 90.426(18) yes
O1 Ru1 Cl2 88.943(15) yes
C21 Ru1 Cl1 98.37(2) yes
C1 Ru1 Cl1 92.486(17) yes
O1 Ru1 Cl1 87.354(14) yes
Cl2 Ru1 Cl1 161.314(6) yes
C27 O1 C28 119.52(6) ?
C27 O1 Ru1 110.09(4) ?
C28 O1 Ru1 127.91(5) ?
C1 N1 C6 124.19(5) ?
C1 N1 C2 113.28(5) ?
C6 N1 C2 121.23(5) ?
C1 N2 C12 124.86(5) ?
C1 N2 C3 112.79(5) ?
C12 N2 C3 120.35(5) ?
N2 C1 N1 107.03(5) ?
N2 C1 Ru1 133.96(4) ?
N1 C1 Ru1 118.99(4) ?
N1 C2 C4 112.08(6) ?
N1 C2 C5 109.03(5) ?
C4 C2 C5 111.97(6) ?
N1 C2 C3 99.78(5) ?
C4 C2 C3 112.32(6) ?
C5 C2 C3 111.02(6) ?
N2 C3 C2 103.09(5) ?
C7 C6 C11 120.16(6) ?
C7 C6 N1 119.39(5) ?
C11 C6 N1 120.42(6) ?
C6 C7 C8 120.29(6) ?
C7 C8 C9 119.94(7) ?
C10 C9 C8 119.92(6) ?
C9 C10 C11 120.66(6) ?
C6 C11 C10 119.00(7) ?
C13 C12 C17 121.97(5) ?
C13 C12 N2 118.91(5) ?
C17 C12 N2 119.10(6) ?
C12 C13 C14 118.28(5) ?
C12 C13 C18 121.09(5) ?
C14 C13 C18 120.61(6) ?
C13 C14 C15 121.09(6) ?
C16 C15 C14 118.96(6) ?
C16 C15 C19 120.43(6) ?
C14 C15 C19 120.61(6) ?
C15 C16 C17 121.70(5) ?
C16 C17 C12 117.80(6) ?
C16 C17 C20 120.19(6) ?
C12 C17 C20 121.89(6) ?
C22 C21 Ru1 118.58(5) ?
C23 C22 C27 118.71(6) ?
C23 C22 C21 122.67(6) ?
C27 C22 C21 118.62(6) ?
C24 C23 C22 120.45(7) ?
C23 C24 C25 119.10(8) ?
C26 C25 C24 121.94(7) ?
C27 C26 C25 118.43(8) ?
O1 C27 C26 125.51(7) ?
O1 C27 C22 113.14(5) ?
C26 C27 C22 121.36(7) ?
O1 C28 C29 106.20(7) ?
O1 C28 C30 110.12(7) ?
C29 C28 C30 112.46(9) ?

loop_
_geom_bond_atom_site_label_1
_geom_bond_atom_site_label_2
_geom_bond_distance
_geom_bond_publ_flag
Ru1 C21 1.8342(6) yes
Ru1 C1 1.9686(6) yes
Ru1 O1 2.2581(5) yes
Ru1 Cl2 2.33786(17) yes
Ru1 Cl1 2.35763(17) yes
O1 C27 1.3736(9) ?
O1 C28 1.4690(9) ?
N1 C1 1.3560(8) ?
N1 C6 1.4310(8) ?
N1 C2 1.4925(8) ?
N2 C1 1.3464(8) ?
N2 C12 1.4292(8) ?
N2 C3 1.4674(8) ?
C2 C4 1.5181(10) ?
C2 C5 1.5294(10) ?
C2 C3 1.5348(9) ?
C6 C7 1.3864(10) ?
C6 C11 1.3957(9) ?
C7 C8 1.3876(10) ?
C8 C9 1.3886(10) ?
C9 C10 1.3817(11) ?
C10 C11 1.3985(10) ?
C12 C13 1.3919(9) ?
C12 C17 1.4043(8) ?
C13 C14 1.3970(9) ?
C13 C18 1.5093(8) ?
C14 C15 1.3978(8) ?
C15 C16 1.3891(10) ?
C15 C19 1.5067(10) ?
C16 C17 1.3927(9) ?
C17 C20 1.5038(10) ?
C21 C22 1.4445(8) ?
C22 C23 1.4021(10) ?
C22 C27 1.4057(10) ?
C23 C24 1.3904(10) ?
C24 C25 1.3910(14) ?
C25 C26 1.3862(14) ?
C26 C27 1.3859(10) ?
C28 C29 1.5102(14) ?
C28 C30 1.5186(14) ?
